data_4119282
loop_
_publ_author_name
'Marion C. Sch\"afer'
'Svilen Bobev'

_publ_section_title
;
 Tin Clathrates with the Type II Structure
;
_journal_name_full 'Journal of the American Chemical Society'
_journal_page_first 1696
_journal_page_last 1699
_journal_paper_doi 10.1021/ja3112934
_journal_volume 135
_journal_year 2013
_chemical_formula_sum 'Ba16 Cs8 Ga39.7 Sn96.3'
_chemical_formula_weight 17443.76
_chemical_name_systematic
; 
 ? 
;
_space_group_IT_number 227
_symmetry_cell_setting cubic
_symmetry_space_group_name_Hall '-F 4vw 2vw 3'
_symmetry_space_group_name_H-M 'F d -3 m :2'
_atom_sites_solution_primary direct
_atom_sites_solution_secondary difmap
_audit_creation_method SHELXL-97
_cell_angle_alpha 90.00
_cell_angle_beta 90.00
_cell_angle_gamma 90.00
_cell_formula_units_Z 1
_cell_length_a 17.0347(6)
_cell_length_b 17.0347(6)
_cell_length_c 17.0347(6)
_cell_measurement_reflns_used 1003
_cell_measurement_temperature 250(2)
_cell_measurement_theta_max 28.17
_cell_measurement_theta_min 3.38
_cell_volume 4943.1(3)
_computing_cell_refinement 'Bruker SMART'
_computing_data_collection 'Bruker SMART'
_computing_data_reduction 'Bruker SAINT'
_computing_molecular_graphics 'Bruker SHELXTL'
_computing_publication_material 'Bruker SHELXTL'
_computing_structure_refinement 'SHELXL-97 (Sheldrick, 1997)'
_computing_structure_solution 'SHELXS-97 (Sheldrick, 1990)'
_diffrn_ambient_temperature 250(2)
_diffrn_measured_fraction_theta_full 1.000
_diffrn_measured_fraction_theta_max 1.000
_diffrn_measurement_device_type 'CCD area detector'
_diffrn_measurement_method 'phi and omega scans'
_diffrn_radiation_monochromator graphite
_diffrn_radiation_source 'fine-focus sealed tube'
_diffrn_radiation_type MoK\a
_diffrn_radiation_wavelength 0.71073
_diffrn_reflns_av_R_equivalents 0.0657
_diffrn_reflns_av_sigmaI/netI 0.0137
_diffrn_reflns_limit_h_max 22
_diffrn_reflns_limit_h_min -22
_diffrn_reflns_limit_k_max 22
_diffrn_reflns_limit_k_min -22
_diffrn_reflns_limit_l_max 22
_diffrn_reflns_limit_l_min -22
_diffrn_reflns_number 16276
_diffrn_reflns_theta_full 28.26
_diffrn_reflns_theta_max 28.26
_diffrn_reflns_theta_min 2.07
_exptl_absorpt_coefficient_mu 21.784
_exptl_absorpt_correction_T_max 0.288
_exptl_absorpt_correction_T_min 0.230
_exptl_absorpt_correction_type multi-scan
_exptl_absorpt_process_details
; 
SADABS (Sheldrick, 2003) 
;
_exptl_crystal_colour silver
_exptl_crystal_density_diffrn 5.860
_exptl_crystal_description irregular
_exptl_crystal_F_000 7376
_exptl_crystal_size_max 0.095
_exptl_crystal_size_mid 0.082
_exptl_crystal_size_min 0.076
_refine_diff_density_max 0.595
_refine_diff_density_min -0.487
_refine_diff_density_rms 0.121
_refine_ls_extinction_coef 0.000051(4)
_refine_ls_extinction_expression Fc^*^=kFc[1+0.001xFc^2^\l^3^/sin(2\q)]^-1/4^
_refine_ls_extinction_method SHELXL
_refine_ls_goodness_of_fit_ref 1.117
_refine_ls_matrix_type full
_refine_ls_number_parameters 18
_refine_ls_number_reflns 331
_refine_ls_number_restraints 0
_refine_ls_restrained_S_all 1.117
_refine_ls_R_factor_all 0.0189
_refine_ls_R_factor_gt 0.0149
_refine_ls_shift/su_max 0.000
_refine_ls_shift/su_mean 0.000
_refine_ls_structure_factor_coef Fsqd
_refine_ls_weighting_details 'calc w=1/[\s^2^(Fo^2^)+(0.0193P)^2^+7.0664P] where P=(Fo^2^+2Fc^2^)/3'
_refine_ls_weighting_scheme calc
_refine_ls_wR_factor_gt 0.0346
_refine_ls_wR_factor_ref 0.0357
_reflns_number_gt 298
_reflns_number_total 331
_reflns_threshold_expression >2sigma(I)
_cod_data_source_file ja3112934_si_002_04.cif
_cod_data_source_block IV
_cod_original_sg_symbol_H-M 'F d -3 m'
_cod_database_code 4119282

loop_
_symmetry_equiv_pos_as_xyz
'x, y, z'
'-x+3/4, -y+1/4, z+1/2'
'-x+1/4, y+1/2, -z+3/4'
'x+1/2, -y+3/4, -z+1/4'
'z, x, y'
'z+1/2, -x+3/4, -y+1/4'
'-z+3/4, -x+1/4, y+1/2'
'-z+1/4, x+1/2, -y+3/4'
'y, z, x'
'-y+1/4, z+1/2, -x+3/4'
'y+1/2, -z+3/4, -x+1/4'
'-y+3/4, -z+1/4, x+1/2'
'y+3/4, x+1/4, -z+1/2'
'-y, -x, -z'
'y+1/4, -x+1/2, z+3/4'
'-y+1/2, x+3/4, z+1/4'
'x+3/4, z+1/4, -y+1/2'
'-x+1/2, z+3/4, y+1/4'
'-x, -z, -y'
'x+1/4, -z+1/2, y+3/4'
'z+3/4, y+1/4, -x+1/2'
'z+1/4, -y+1/2, x+3/4'
'-z+1/2, y+3/4, x+1/4'
'-z, -y, -x'
'x, y+1/2, z+1/2'
'-x+3/4, -y+3/4, z+1'
'-x+1/4, y+1, -z+5/4'
'x+1/2, -y+5/4, -z+3/4'
'z, x+1/2, y+1/2'
'z+1/2, -x+5/4, -y+3/4'
'-z+3/4, -x+3/4, y+1'
'-z+1/4, x+1, -y+5/4'
'y, z+1/2, x+1/2'
'-y+1/4, z+1, -x+5/4'
'y+1/2, -z+5/4, -x+3/4'
'-y+3/4, -z+3/4, x+1'
'y+3/4, x+3/4, -z+1'
'-y, -x+1/2, -z+1/2'
'y+1/4, -x+1, z+5/4'
'-y+1/2, x+5/4, z+3/4'
'x+3/4, z+3/4, -y+1'
'-x+1/2, z+5/4, y+3/4'
'-x, -z+1/2, -y+1/2'
'x+1/4, -z+1, y+5/4'
'z+3/4, y+3/4, -x+1'
'z+1/4, -y+1, x+5/4'
'-z+1/2, y+5/4, x+3/4'
'-z, -y+1/2, -x+1/2'
'x+1/2, y, z+1/2'
'-x+5/4, -y+1/4, z+1'
'-x+3/4, y+1/2, -z+5/4'
'x+1, -y+3/4, -z+3/4'
'z+1/2, x, y+1/2'
'z+1, -x+3/4, -y+3/4'
'-z+5/4, -x+1/4, y+1'
'-z+3/4, x+1/2, -y+5/4'
'y+1/2, z, x+1/2'
'-y+3/4, z+1/2, -x+5/4'
'y+1, -z+3/4, -x+3/4'
'-y+5/4, -z+1/4, x+1'
'y+5/4, x+1/4, -z+1'
'-y+1/2, -x, -z+1/2'
'y+3/4, -x+1/2, z+5/4'
'-y+1, x+3/4, z+3/4'
'x+5/4, z+1/4, -y+1'
'-x+1, z+3/4, y+3/4'
'-x+1/2, -z, -y+1/2'
'x+3/4, -z+1/2, y+5/4'
'z+5/4, y+1/4, -x+1'
'z+3/4, -y+1/2, x+5/4'
'-z+1, y+3/4, x+3/4'
'-z+1/2, -y, -x+1/2'
'x+1/2, y+1/2, z'
'-x+5/4, -y+3/4, z+1/2'
'-x+3/4, y+1, -z+3/4'
'x+1, -y+5/4, -z+1/4'
'z+1/2, x+1/2, y'
'z+1, -x+5/4, -y+1/4'
'-z+5/4, -x+3/4, y+1/2'
'-z+3/4, x+1, -y+3/4'
'y+1/2, z+1/2, x'
'-y+3/4, z+1, -x+3/4'
'y+1, -z+5/4, -x+1/4'
'-y+5/4, -z+3/4, x+1/2'
'y+5/4, x+3/4, -z+1/2'
'-y+1/2, -x+1/2, -z'
'y+3/4, -x+1, z+3/4'
'-y+1, x+5/4, z+1/4'
'x+5/4, z+3/4, -y+1/2'
'-x+1, z+5/4, y+1/4'
'-x+1/2, -z+1/2, -y'
'x+3/4, -z+1, y+3/4'
'z+5/4, y+3/4, -x+1/2'
'z+3/4, -y+1, x+3/4'
'-z+1, y+5/4, x+1/4'
'-z+1/2, -y+1/2, -x'
'-x, -y, -z'
'x-3/4, y-1/4, -z-1/2'
'x-1/4, -y-1/2, z-3/4'
'-x-1/2, y-3/4, z-1/4'
'-z, -x, -y'
'-z-1/2, x-3/4, y-1/4'
'z-3/4, x-1/4, -y-1/2'
'z-1/4, -x-1/2, y-3/4'
'-y, -z, -x'
'y-1/4, -z-1/2, x-3/4'
'-y-1/2, z-3/4, x-1/4'
'y-3/4, z-1/4, -x-1/2'
'-y-3/4, -x-1/4, z-1/2'
'y, x, z'
'-y-1/4, x-1/2, -z-3/4'
'y-1/2, -x-3/4, -z-1/4'
'-x-3/4, -z-1/4, y-1/2'
'x-1/2, -z-3/4, -y-1/4'
'x, z, y'
'-x-1/4, z-1/2, -y-3/4'
'-z-3/4, -y-1/4, x-1/2'
'-z-1/4, y-1/2, -x-3/4'
'z-1/2, -y-3/4, -x-1/4'
'z, y, x'
'-x, -y+1/2, -z+1/2'
'x-3/4, y+1/4, -z'
'x-1/4, -y, z-1/4'
'-x-1/2, y-1/4, z+1/4'
'-z, -x+1/2, -y+1/2'
'-z-1/2, x-1/4, y+1/4'
'z-3/4, x+1/4, -y'
'z-1/4, -x, y-1/4'
'-y, -z+1/2, -x+1/2'
'y-1/4, -z, x-1/4'
'-y-1/2, z-1/4, x+1/4'
'y-3/4, z+1/4, -x'
'-y-3/4, -x+1/4, z'
'y, x+1/2, z+1/2'
'-y-1/4, x, -z-1/4'
'y-1/2, -x-1/4, -z+1/4'
'-x-3/4, -z+1/4, y'
'x-1/2, -z-1/4, -y+1/4'
'x, z+1/2, y+1/2'
'-x-1/4, z, -y-1/4'
'-z-3/4, -y+1/4, x'
'-z-1/4, y, -x-1/4'
'z-1/2, -y-1/4, -x+1/4'
'z, y+1/2, x+1/2'
'-x+1/2, -y, -z+1/2'
'x-1/4, y-1/4, -z'
'x+1/4, -y-1/2, z-1/4'
'-x, y-3/4, z+1/4'
'-z+1/2, -x, -y+1/2'
'-z, x-3/4, y+1/4'
'z-1/4, x-1/4, -y'
'z+1/4, -x-1/2, y-1/4'
'-y+1/2, -z, -x+1/2'
'y+1/4, -z-1/2, x-1/4'
'-y, z-3/4, x+1/4'
'y-1/4, z-1/4, -x'
'-y-1/4, -x-1/4, z'
'y+1/2, x, z+1/2'
'-y+1/4, x-1/2, -z-1/4'
'y, -x-3/4, -z+1/4'
'-x-1/4, -z-1/4, y'
'x, -z-3/4, -y+1/4'
'x+1/2, z, y+1/2'
'-x+1/4, z-1/2, -y-1/4'
'-z-1/4, -y-1/4, x'
'-z+1/4, y-1/2, -x-1/4'
'z, -y-3/4, -x+1/4'
'z+1/2, y, x+1/2'
'-x+1/2, -y+1/2, -z'
'x-1/4, y+1/4, -z-1/2'
'x+1/4, -y, z-3/4'
'-x, y-1/4, z-1/4'
'-z+1/2, -x+1/2, -y'
'-z, x-1/4, y-1/4'
'z-1/4, x+1/4, -y-1/2'
'z+1/4, -x, y-3/4'
'-y+1/2, -z+1/2, -x'
'y+1/4, -z, x-3/4'
'-y, z-1/4, x-1/4'
'y-1/4, z+1/4, -x-1/2'
'-y-1/4, -x+1/4, z-1/2'
'y+1/2, x+1/2, z'
'-y+1/4, x, -z-3/4'
'y, -x-1/4, -z-1/4'
'-x-1/4, -z+1/4, y-1/2'
'x, -z-1/4, -y-1/4'
'x+1/2, z+1/2, y'
'-x+1/4, z, -y-3/4'
'-z-1/4, -y+1/4, x-1/2'
'-z+1/4, y, -x-3/4'
'z, -y-1/4, -x-1/4'
'z+1/2, y+1/2, x'

loop_
_atom_site_label
_atom_site_type_symbol
_atom_site_fract_x
_atom_site_fract_y
_atom_site_fract_z
_atom_site_U_iso_or_equiv
_atom_site_adp_type
_atom_site_occupancy
_atom_site_symmetry_multiplicity
_atom_site_calc_flag
_atom_site_refinement_flags
Ba1 Ba 0.0000 0.0000 0.0000 0.02411(19) Uani 1 12 d S
Cs2 Cs 0.3750 0.3750 0.3750 0.0916(6) Uani 1 24 d S
Sn1 Sn 0.182169(14) 0.182169(14) 0.373067(19) 0.01708(14) Uani 0.67 2 d SP
Ga1 Ga 0.182169(14) 0.182169(14) 0.373067(19) 0.01708(14) Uani 0.33 2 d SP
Sn2 Sn 0.218284(17) 0.218284(17) 0.218284(17) 0.01537(19) Uani 0.863(6) 6 d SP
Ga2 Ga 0.218284(17) 0.218284(17) 0.218284(17) 0.01537(19) Uani 0.137(6) 6 d SP
Sn3 Sn 0.1250 0.1250 0.1250 0.0132(4) Uani 0.556(12) 24 d SP
Ga3 Ga 0.1250 0.1250 0.1250 0.0132(4) Uani 0.444(12) 24 d SP

loop_
_atom_site_aniso_label
_atom_site_aniso_U_11
_atom_site_aniso_U_22
_atom_site_aniso_U_33
_atom_site_aniso_U_23
_atom_site_aniso_U_13
_atom_site_aniso_U_12
Ba1 0.02411(19) 0.02411(19) 0.02411(19) -0.00299(15) -0.00299(15) -0.00299(15)
Cs2 0.0916(6) 0.0916(6) 0.0916(6) 0.000 0.000 0.000
Sn1 0.01695(15) 0.01695(15) 0.0173(2) 0.00029(9) 0.00029(9) 0.00132(12)
Ga1 0.01695(15) 0.01695(15) 0.0173(2) 0.00029(9) 0.00029(9) 0.00132(12)
Sn2 0.01537(19) 0.01537(19) 0.01537(19) 0.00124(12) 0.00124(12) 0.00124(12)
Ga2 0.01537(19) 0.01537(19) 0.01537(19) 0.00124(12) 0.00124(12) 0.00124(12)
Sn3 0.0132(4) 0.0132(4) 0.0132(4) 0.000 0.000 0.000
Ga3 0.0132(4) 0.0132(4) 0.0132(4) 0.000 0.000 0.000

loop_
_atom_type_symbol
_atom_type_description
_atom_type_scat_dispersion_real
_atom_type_scat_dispersion_imag
_atom_type_scat_source
Ga Ga 0.2307 1.6083 'International Tables Vol C Tables 4.2.6.8 and 6.1.1.4'
Sn Sn -0.6537 1.4246 'International Tables Vol C Tables 4.2.6.8 and 6.1.1.4'
Cs Cs -0.3680 2.1192 'International Tables Vol C Tables 4.2.6.8 and 6.1.1.4'
Ba Ba -0.3244 2.2819 'International Tables Vol C Tables 4.2.6.8 and 6.1.1.4'

loop_
_geom_angle_atom_site_label_1
_geom_angle_atom_site_label_2
_geom_angle_atom_site_label_3
_geom_angle
_geom_angle_site_symmetry_1
_geom_angle_site_symmetry_3
Ga3 Ba1 Sn3 180.0 97 .
Ga3 Ba1 Sn3 0.0 97 97
Sn3 Ba1 Sn3 180.0 . 97
Ga3 Ba1 Ga2 43.125(7) 97 172
Sn3 Ba1 Ga2 136.875(7) . 172
Sn3 Ba1 Ga2 43.125(7) 97 172
Ga3 Ba1 Ga2 136.875(7) 97 76_445
Sn3 Ba1 Ga2 43.125(7) . 76_445
Sn3 Ba1 Ga2 136.875(7) 97 76_445
Ga2 Ba1 Ga2 180.0 172 76_445
Ga3 Ba1 Sn2 43.125(7) 97 172
Sn3 Ba1 Sn2 136.875(7) . 172
Sn3 Ba1 Sn2 43.125(7) 97 172
Ga2 Ba1 Sn2 0.000(16) 172 172
Ga2 Ba1 Sn2 180.0 76_445 172
Ga3 Ba1 Sn2 136.875(7) 97 76_445
Sn3 Ba1 Sn2 43.125(7) . 76_445
Sn3 Ba1 Sn2 136.875(7) 97 76_445
Ga2 Ba1 Sn2 180.0 172 76_445
Ga2 Ba1 Sn2 0.000(16) 76_445 76_445
Sn2 Ba1 Sn2 180.0 172 76_445
Ga3 Ba1 Ga2 43.125(7) 97 123
Sn3 Ba1 Ga2 136.875(7) . 123
Sn3 Ba1 Ga2 43.125(7) 97 123
Ga2 Ba1 Ga2 72.599(11) 172 123
Ga2 Ba1 Ga2 107.401(11) 76_445 123
Sn2 Ba1 Ga2 72.599(11) 172 123
Sn2 Ba1 Ga2 107.401(11) 76_445 123
Ga3 Ba1 Ga2 136.875(7) 97 27_544
Sn3 Ba1 Ga2 43.125(7) . 27_544
Sn3 Ba1 Ga2 136.875(7) 97 27_544
Ga2 Ba1 Ga2 107.401(11) 172 27_544
Ga2 Ba1 Ga2 72.599(11) 76_445 27_544
Sn2 Ba1 Ga2 107.401(11) 172 27_544
Sn2 Ba1 Ga2 72.599(11) 76_445 27_544
Ga2 Ba1 Ga2 180.000(9) 123 27_544
Ga3 Ba1 Ga2 43.125(7) 97 146
Sn3 Ba1 Ga2 136.875(7) . 146
Sn3 Ba1 Ga2 43.125(7) 97 146
Ga2 Ba1 Ga2 72.599(11) 172 146
Ga2 Ba1 Ga2 107.401(11) 76_445 146
Sn2 Ba1 Ga2 72.599(11) 172 146
Sn2 Ba1 Ga2 107.401(11) 76_445 146
Ga2 Ba1 Ga2 72.599(11) 123 146
Ga2 Ba1 Ga2 107.401(11) 27_544 146
Ga3 Ba1 Ga2 136.875(7) 97 50_454
Sn3 Ba1 Ga2 43.125(7) . 50_454
Sn3 Ba1 Ga2 136.875(7) 97 50_454
Ga2 Ba1 Ga2 107.401(11) 172 50_454
Ga2 Ba1 Ga2 72.599(11) 76_445 50_454
Sn2 Ba1 Ga2 107.401(11) 172 50_454
Sn2 Ba1 Ga2 72.599(11) 76_445 50_454
Ga2 Ba1 Ga2 107.401(11) 123 50_454
Ga2 Ba1 Ga2 72.599(11) 27_544 50_454
Ga2 Ba1 Ga2 180.000(18) 146 50_454
Sn1 Cs2 Sn1 62.734(7) 178_566 122_656
Sn1 Cs2 Sn1 62.734(7) 178_566 150_665
Sn1 Cs2 Sn1 62.734(7) 122_656 150_665
Sn1 Cs2 Sn1 155.045(6) 178_566 108_656
Sn1 Cs2 Sn1 111.393(4) 122_656 108_656
Sn1 Cs2 Sn1 92.676(1) 150_665 108_656
Sn1 Cs2 Sn1 92.676(1) 178_566 100_665
Sn1 Cs2 Sn1 155.045(6) 122_656 100_665
Sn1 Cs2 Sn1 111.393(4) 150_665 100_665
Sn1 Cs2 Sn1 92.675(1) 108_656 100_665
Sn1 Cs2 Sn1 155.045(6) 178_566 131_655
Sn1 Cs2 Sn1 92.676(1) 122_656 131_655
Sn1 Cs2 Sn1 111.393(4) 150_665 131_655
Sn1 Cs2 Sn1 35.582(8) 108_656 131_655
Sn1 Cs2 Sn1 111.393(4) 100_665 131_655
Sn1 Cs2 Sn1 111.393(4) 178_566 147_565
Sn1 Cs2 Sn1 155.045(6) 122_656 147_565
Sn1 Cs2 Sn1 92.676(1) 150_665 147_565
Sn1 Cs2 Sn1 62.734(7) 108_656 147_565
Sn1 Cs2 Sn1 35.582(8) 100_665 147_565
Sn1 Cs2 Sn1 92.675(1) 131_655 147_565
Sn1 Cs2 Sn1 92.676(1) 178_566 175_556
Sn1 Cs2 Sn1 111.393(4) 122_656 175_556
Sn1 Cs2 Sn1 155.045(6) 150_665 175_556
Sn1 Cs2 Sn1 111.393(4) 108_656 175_556
Sn1 Cs2 Sn1 62.734(7) 100_665 175_556
Sn1 Cs2 Sn1 92.675(1) 131_655 175_556
Sn1 Cs2 Sn1 92.676(2) 147_565 175_556
Sn1 Cs2 Sn1 111.393(4) 178_566 104_566
Sn1 Cs2 Sn1 92.676(1) 122_656 104_566
Sn1 Cs2 Sn1 155.045(6) 150_665 104_566
Sn1 Cs2 Sn1 92.676(2) 108_656 104_566
Sn1 Cs2 Sn1 92.675(1) 100_665 104_566
Sn1 Cs2 Sn1 62.734(7) 131_655 104_566
Sn1 Cs2 Sn1 111.393(4) 147_565 104_566
Sn1 Cs2 Sn1 35.582(8) 175_556 104_566
Sn1 Cs2 Sn1 35.582(8) 178_566 153_565
Sn1 Cs2 Sn1 92.676(1) 122_656 153_565
Sn1 Cs2 Sn1 92.676(1) 150_665 153_565
Sn1 Cs2 Sn1 155.045(6) 108_656 153_565
Sn1 Cs2 Sn1 62.734(7) 100_665 153_565
Sn1 Cs2 Sn1 155.045(6) 131_655 153_565
Sn1 Cs2 Sn1 92.676(1) 147_565 153_565
Sn1 Cs2 Sn1 62.734(7) 175_556 153_565
Sn1 Cs2 Sn1 92.676(1) 104_566 153_565
Sn1 Cs2 Sn1 92.676(1) 178_566 169_556
Sn1 Cs2 Sn1 35.582(8) 122_656 169_556
Sn1 Cs2 Sn1 92.676(1) 150_665 169_556
Sn1 Cs2 Sn1 92.676(1) 108_656 169_556
Sn1 Cs2 Sn1 155.045(6) 100_665 169_556
Sn1 Cs2 Sn1 62.734(7) 131_655 169_556
Sn1 Cs2 Sn1 155.045(6) 147_565 169_556
Sn1 Cs2 Sn1 92.676(1) 175_556 169_556
Sn1 Cs2 Sn1 62.734(7) 104_566 169_556
Sn1 Cs2 Sn1 111.393(4) 153_565 169_556
Sn1 Cs2 Sn1 92.676(1) 178_566 125_655
Sn1 Cs2 Sn1 92.676(1) 122_656 125_655
Sn1 Cs2 Sn1 35.582(8) 150_665 125_655
Sn1 Cs2 Sn1 62.734(7) 108_656 125_655
Sn1 Cs2 Sn1 92.676(1) 100_665 125_655
Sn1 Cs2 Sn1 92.676(1) 131_655 125_655
Sn1 Cs2 Sn1 62.734(7) 147_565 125_655
Sn1 Cs2 Sn1 155.045(6) 175_556 125_655
Sn1 Cs2 Sn1 155.045(6) 104_566 125_655
Sn1 Cs2 Sn1 111.393(4) 153_565 125_655
Sn1 Cs2 Sn1 111.393(4) 169_556 125_655
Ga1 Sn1 Ga1 119.607(3) 131_655 104_566
Ga1 Sn1 Sn1 0.000(16) 131_655 131_655
Ga1 Sn1 Sn1 119.607(3) 104_566 131_655
Ga1 Sn1 Sn1 119.607(3) 131_655 104_566
Ga1 Sn1 Sn1 0.000(16) 104_566 104_566
Sn1 Sn1 Sn1 119.607(3) 131_655 104_566
Ga1 Sn1 Ga1 109.861(12) 131_655 50_454
Ga1 Sn1 Ga1 109.861(12) 104_566 50_454
Sn1 Sn1 Ga1 109.861(12) 131_655 50_454
Sn1 Sn1 Ga1 109.861(12) 104_566 50_454
Ga1 Sn1 Sn1 109.861(12) 131_655 50_454
Ga1 Sn1 Sn1 109.861(12) 104_566 50_454
Sn1 Sn1 Sn1 109.861(12) 131_655 50_454
Sn1 Sn1 Sn1 109.861(12) 104_566 50_454
Ga1 Sn1 Sn1 0.000(19) 50_454 50_454
Ga1 Sn1 Sn2 104.226(15) 131_655 .
Ga1 Sn1 Sn2 104.226(15) 104_566 .
Sn1 Sn1 Sn2 104.226(15) 131_655 .
Sn1 Sn1 Sn2 104.226(15) 104_566 .
Ga1 Sn1 Sn2 108.260(13) 50_454 .
Sn1 Sn1 Sn2 108.260(13) 50_454 .
Ga1 Sn1 Ba1 169.075(9) 131_655 76_445
Ga1 Sn1 Ba1 69.737(4) 104_566 76_445
Sn1 Sn1 Ba1 169.075(9) 131_655 76_445
Sn1 Sn1 Ba1 69.737(4) 104_566 76_445
Ga1 Sn1 Ba1 69.426(5) 50_454 76_445
Sn1 Sn1 Ba1 69.426(5) 50_454 76_445
Sn2 Sn1 Ba1 66.556(7) . 76_445
Ga1 Sn1 Ba1 69.737(4) 131_655 27_544
Ga1 Sn1 Ba1 169.075(9) 104_566 27_544
Sn1 Sn1 Ba1 69.737(4) 131_655 27_544
Sn1 Sn1 Ba1 169.075(9) 104_566 27_544
Ga1 Sn1 Ba1 69.426(5) 50_454 27_544
Sn1 Sn1 Ba1 69.426(5) 50_454 27_544
Sn2 Sn1 Ba1 66.556(7) . 27_544
Ba1 Sn1 Ba1 100.414(7) 76_445 27_544
Ga1 Sn1 Cs2 75.562(11) 131_655 169_556
Ga1 Sn1 Cs2 75.562(11) 104_566 169_556
Sn1 Sn1 Cs2 75.562(11) 131_655 169_556
Sn1 Sn1 Cs2 75.562(11) 104_566 169_556
Ga1 Sn1 Cs2 72.209(4) 50_454 169_556
Sn1 Sn1 Cs2 72.209(4) 50_454 169_556
Sn2 Sn1 Cs2 179.531(17) . 169_556
Ba1 Sn1 Cs2 113.700(6) 76_445 169_556
Ba1 Sn1 Cs2 113.700(6) 27_544 169_556
Sn3 Sn2 Ga1 107.001(13) . 9
Sn3 Sn2 Ga1 107.001(13) . 5
Ga1 Sn2 Ga1 111.824(11) 9 5
Sn3 Sn2 Sn1 107.001(13) . 9
Ga1 Sn2 Sn1 0.000(19) 9 9
Ga1 Sn2 Sn1 111.824(11) 5 9
Sn3 Sn2 Sn1 107.001(13) . 5
Ga1 Sn2 Sn1 111.824(11) 9 5
Ga1 Sn2 Sn1 0.000(19) 5 5
Sn1 Sn2 Sn1 111.824(11) 9 5
Sn3 Sn2 Sn1 107.003(13) . .
Ga1 Sn2 Sn1 111.824(11) 9 .
Ga1 Sn2 Sn1 111.824(11) 5 .
Sn1 Sn2 Sn1 111.824(11) 9 .
Sn1 Sn2 Sn1 111.824(11) 5 .
Sn3 Sn2 Ba1 66.347(7) . 76_445
Ga1 Sn2 Ba1 71.296(4) 9 76_445
Ga1 Sn2 Ba1 173.348(19) 5 76_445
Sn1 Sn2 Ba1 71.296(4) 9 76_445
Sn1 Sn2 Ba1 173.348(19) 5 76_445
Sn1 Sn2 Ba1 71.297(4) . 76_445
Sn3 Sn2 Ba1 66.347(7) . 50_454
Ga1 Sn2 Ba1 71.296(4) 9 50_454
Ga1 Sn2 Ba1 71.296(4) 5 50_454
Sn1 Sn2 Ba1 71.296(4) 9 50_454
Sn1 Sn2 Ba1 71.296(4) 5 50_454
Sn1 Sn2 Ba1 173.350(19) . 50_454
Ba1 Sn2 Ba1 104.985(8) 76_445 50_454
Sn3 Sn2 Ba1 66.347(7) . 27_544
Ga1 Sn2 Ba1 173.348(19) 9 27_544
Ga1 Sn2 Ba1 71.296(4) 5 27_544
Sn1 Sn2 Ba1 173.348(19) 9 27_544
Sn1 Sn2 Ba1 71.296(4) 5 27_544
Sn1 Sn2 Ba1 71.297(4) . 27_544
Ba1 Sn2 Ba1 104.985(8) 76_445 27_544
Ba1 Sn2 Ba1 104.985(8) 50_454 27_544
Sn2 Sn3 Ga2 109.5 . 76_445
Sn2 Sn3 Ga2 109.5 . 27_544
Ga2 Sn3 Ga2 109.5 76_445 27_544
Sn2 Sn3 Ga2 109.5 . 50_454
Ga2 Sn3 Ga2 109.5 76_445 50_454
Ga2 Sn3 Ga2 109.5 27_544 50_454
Sn2 Sn3 Sn2 109.5 . 76_445
Ga2 Sn3 Sn2 0.00(3) 76_445 76_445
Ga2 Sn3 Sn2 109.5 27_544 76_445
Ga2 Sn3 Sn2 109.5 50_454 76_445
Sn2 Sn3 Sn2 109.5 . 27_544
Ga2 Sn3 Sn2 109.5 76_445 27_544
Ga2 Sn3 Sn2 0.00(3) 27_544 27_544
Ga2 Sn3 Sn2 109.5 50_454 27_544
Sn2 Sn3 Sn2 109.5 76_445 27_544
Sn2 Sn3 Sn2 109.5 . 50_454
Ga2 Sn3 Sn2 109.5 76_445 50_454
Ga2 Sn3 Sn2 109.5 27_544 50_454
Ga2 Sn3 Sn2 0.00(2) 50_454 50_454
Sn2 Sn3 Sn2 109.5 76_445 50_454
Sn2 Sn3 Sn2 109.5 27_544 50_454
Sn2 Sn3 Ba1 180.000(5) . .
Ga2 Sn3 Ba1 70.5 76_445 .
Ga2 Sn3 Ba1 70.5 27_544 .
Ga2 Sn3 Ba1 70.5 50_454 .
Sn2 Sn3 Ba1 70.5 76_445 .
Sn2 Sn3 Ba1 70.5 27_544 .
Sn2 Sn3 Ba1 70.5 50_454 .
Sn2 Sn3 Ba1 70.5 . 76_445
Ga2 Sn3 Ba1 180.000(15) 76_445 76_445
Ga2 Sn3 Ba1 70.5 27_544 76_445
Ga2 Sn3 Ba1 70.5 50_454 76_445
Sn2 Sn3 Ba1 180.000(15) 76_445 76_445
Sn2 Sn3 Ba1 70.5 27_544 76_445
Sn2 Sn3 Ba1 70.5 50_454 76_445
Ba1 Sn3 Ba1 109.5 . 76_445
Sn2 Sn3 Ba1 70.5 . 27_544
Ga2 Sn3 Ba1 70.5 76_445 27_544
Ga2 Sn3 Ba1 180.000(5) 27_544 27_544
Ga2 Sn3 Ba1 70.5 50_454 27_544
Sn2 Sn3 Ba1 70.5 76_445 27_544
Sn2 Sn3 Ba1 180.000(5) 27_544 27_544
Sn2 Sn3 Ba1 70.5 50_454 27_544
Ba1 Sn3 Ba1 109.5 . 27_544
Ba1 Sn3 Ba1 109.5 76_445 27_544
Sn2 Sn3 Ba1 70.5 . 50_454
Ga2 Sn3 Ba1 70.5 76_445 50_454
Ga2 Sn3 Ba1 70.5 27_544 50_454
Ga2 Sn3 Ba1 180.000(5) 50_454 50_454
Sn2 Sn3 Ba1 70.5 76_445 50_454
Sn2 Sn3 Ba1 70.5 27_544 50_454
Sn2 Sn3 Ba1 180.000(5) 50_454 50_454
Ba1 Sn3 Ba1 109.5 . 50_454
Ba1 Sn3 Ba1 109.5 76_445 50_454
Ba1 Sn3 Ba1 109.5 27_544 50_454

loop_
_geom_bond_atom_site_label_1
_geom_bond_atom_site_label_2
_geom_bond_distance
_geom_bond_site_symmetry_2
Ba1 Ga3 3.68812(13) 97
Ba1 Sn3 3.68812(13) .
Ba1 Sn3 3.68812(13) 97
Ba1 Ga2 3.7961(2) 172
Ba1 Ga2 3.7961(2) 76_445
Ba1 Sn2 3.7961(2) 172
Ba1 Sn2 3.7961(2) 76_445
Ba1 Ga2 3.7961(2) 123
Ba1 Ga2 3.7961(2) 27_544
Ba1 Ga2 3.7961(2) 146
Ba1 Ga2 3.7961(2) 50_454
Cs2 Sn1 4.5072(4) 178_566
Cs2 Sn1 4.5072(4) 122_656
Cs2 Sn1 4.5072(4) 150_665
Cs2 Sn1 4.5072(4) 108_656
Cs2 Sn1 4.5072(4) 100_665
Cs2 Sn1 4.5072(4) 131_655
Cs2 Sn1 4.5072(4) 147_565
Cs2 Sn1 4.5072(4) 175_556
Cs2 Sn1 4.5072(4) 104_566
Cs2 Sn1 4.5072(4) 153_565
Cs2 Sn1 4.5072(4) 169_556
Cs2 Sn1 4.5072(4) 125_655
Sn1 Ga1 2.7144(3) 131_655
Sn1 Ga1 2.7144(3) 104_566
Sn1 Sn1 2.7144(3) 131_655
Sn1 Sn1 2.7144(3) 104_566
Sn1 Ga1 2.7544(7) 50_454
Sn1 Sn1 2.7544(7) 50_454
Sn1 Sn2 2.7765(4) .
Sn1 Ba1 3.9192(2) 76_445
Sn1 Ba1 3.9192(2) 27_544
Sn1 Cs2 4.5072(4) 169_556
Sn2 Sn3 2.7523(5) .
Sn2 Ga1 2.7765(4) 9
Sn2 Ga1 2.7765(4) 5
Sn2 Sn1 2.7765(4) 9
Sn2 Sn1 2.7765(4) 5
Sn2 Ba1 3.7961(2) 76_445
Sn2 Ba1 3.7961(2) 50_454
Sn2 Ba1 3.7961(2) 27_544
Sn3 Ga2 2.7524(5) 76_445
Sn3 Ga2 2.7524(5) 27_544
Sn3 Ga2 2.7524(5) 50_454
Sn3 Sn2 2.7524(5) 76_445
Sn3 Sn2 2.7524(5) 27_544
Sn3 Sn2 2.7524(5) 50_454
Sn3 Ba1 3.68812(13) 76_445
Sn3 Ba1 3.68812(13) 27_544
Sn3 Ba1 3.68812(13) 50_454
